data_7103863
loop_
_publ_author_name
'Wei, Qiao-Hua'
'Yin, Gang-Qiang'
'Ma, Zhen'
'Shi, Lin-Xi'
'Chen, Zhong-Ning'

_publ_section_title
;
 Luminescent heterohexanuclear complexes with platinum alkynyl and silver
 diphosphine as components
;
_journal_coden_ASTM CHCOFS
_journal_issue 17
_journal_name_full
;
 Chemical Communications (Cambridge, United Kingdom)
;
_journal_page_first 2188
_journal_page_last 2189
_journal_paper_doi 10.1039/b305284b
_journal_year 2003
_chemical_formula_sum 'C136 H115 Ag4 Cl8 N4 P8 Pt2'
_chemical_formula_weight 3158.34
_space_group_IT_number 14
_symmetry_cell_setting monoclinic
_symmetry_space_group_name_Hall '-P 2ybc'
_symmetry_space_group_name_H-M 'P 1 21/c 1'
_atom_sites_solution_hydrogens geom
_atom_sites_solution_primary direct
_atom_sites_solution_secondary difmap
_audit_creation_method SHELXL-97
_cell_angle_alpha 90.00
_cell_angle_beta 96.2950(10)
_cell_angle_gamma 90.00
_cell_formula_units_Z 4
_cell_length_a 13.6487(4)
_cell_length_b 34.4909(8)
_cell_length_c 28.4079(9)
_cell_measurement_reflns_used 7276
_cell_measurement_temperature 293(2)
_cell_measurement_theta_max 22.50
_cell_measurement_theta_min .93
_cell_volume 13292.6(7)
_computing_cell_refinement 'Siemens SMART & SAINT'
_computing_data_collection 'Siemens SMART'
_computing_data_reduction 'Siemens XPREP'
_computing_molecular_graphics 'Bruker SHELXTL'
_computing_publication_material 'Bruker SHELXTL'
_computing_structure_refinement 'Siemens SHELXTL'
_computing_structure_solution 'Siemens SHELXTL'
_diffrn_ambient_temperature 293(2)
_diffrn_measured_fraction_theta_full 1.000
_diffrn_measured_fraction_theta_max 1.000
_diffrn_measurement_device_type 'Siemens SMART CCD'
_diffrn_measurement_method 'phi and omega scans'
_diffrn_radiation_monochromator graphite
_diffrn_radiation_source 'fine-focus sealed tube'
_diffrn_radiation_type MoK\a
_diffrn_radiation_wavelength 0.71073
_diffrn_reflns_av_R_equivalents 0.0621
_diffrn_reflns_av_sigmaI/netI 0.0715
_diffrn_reflns_limit_h_max 14
_diffrn_reflns_limit_h_min -14
_diffrn_reflns_limit_k_max 37
_diffrn_reflns_limit_k_min -31
_diffrn_reflns_limit_l_max 30
_diffrn_reflns_limit_l_min -15
_diffrn_reflns_number 33117
_diffrn_reflns_theta_full 22.50
_diffrn_reflns_theta_max 22.50
_diffrn_reflns_theta_min 0.93
_diffrn_standards_decay_% 0
_diffrn_standards_interval_count 0
_diffrn_standards_interval_time .
_diffrn_standards_number 0
_exptl_absorpt_coefficient_mu 2.981
_exptl_absorpt_correction_T_max 1.0000
_exptl_absorpt_correction_T_min .5796
_exptl_absorpt_correction_type empirical
_exptl_absorpt_process_details 'SADABS (Sheldrick, 1996)'
_exptl_crystal_colour red
_exptl_crystal_density_diffrn 1.578
_exptl_crystal_density_method 'not measured'
_exptl_crystal_description prism
_exptl_crystal_F_000 6236
_exptl_crystal_size_max .62
_exptl_crystal_size_mid .48
_exptl_crystal_size_min .38
_refine_diff_density_max 1.874
_refine_diff_density_min -1.602
_refine_diff_density_rms 0.285
_refine_ls_extinction_coef 0.00081(5)
_refine_ls_extinction_expression Fc^*^==kFc[1+0.001xFc^2^\l^3^/sin(2\q)]^-1/4^
_refine_ls_extinction_method SHELXL
_refine_ls_goodness_of_fit_ref 1.251
_refine_ls_hydrogen_treatment mixed
_refine_ls_matrix_type full
_refine_ls_number_parameters 1341
_refine_ls_number_reflns 17401
_refine_ls_number_restraints 15
_refine_ls_restrained_S_all 1.251
_refine_ls_R_factor_all 0.1195
_refine_ls_R_factor_gt 0.0796
_refine_ls_shift/su_max 0.001
_refine_ls_shift/su_mean 0.000
_refine_ls_structure_factor_coef Fsqd
_refine_ls_weighting_details 'calc w==1/[\s^2^(Fo^2^)+(0.0668P)^2^+208.5000P] where P==(Fo^2^+2Fc^2^)/3'
_refine_ls_weighting_scheme calc
_refine_ls_wR_factor_gt 0.1821
_refine_ls_wR_factor_ref 0.2169
_reflns_number_gt 12861
_reflns_number_total 17401
_reflns_threshold_expression >2sigma(I)
_cod_data_source_file b305284b.txt
_cod_data_source_block 2
_cod_depositor_comments
;
The following automatic conversions were performed:
'_symmetry_cell_setting' value 'Monoclinic' changed to 'monoclinic'
according to '/home/saulius/struct/CIF-dictionaries/cif_core.dic'
dictionary named 'cif_core.dic' version 2.4.1 from 2010-06-29.

Automatic conversion script
Id: cif_fix_enum 1527 2010-12-29 10:47:43Z saulius 
;
_cod_original_sg_symbol_H-M P2(1)/c
_cod_database_code 7103863

loop_
_symmetry_equiv_pos_as_xyz
'x, y, z'
'x, -y+1/2, z+1/2'
'-x, -y, -z'
'-x, y-1/2, -z-1/2'

loop_
_atom_site_label
_atom_site_type_symbol
_atom_site_fract_x
_atom_site_fract_y
_atom_site_fract_z
_atom_site_U_iso_or_equiv
_atom_site_adp_type
_atom_site_occupancy
_atom_site_symmetry_multiplicity
_atom_site_calc_flag
_atom_site_refinement_flags
_atom_site_disorder_assembly
_atom_site_disorder_group
Pt1 Pt 1.49124(5) -0.727930(18) 0.58110(2) 0.0377(2) Uani 1 1 d . . .
Pt2 Pt 1.61159(5) -0.804372(18) 0.59637(2) 0.0390(2) Uani 1 1 d . . .
Ag1 Ag 1.45185(11) -0.65816(4) 0.63297(5) 0.0564(4) Uani 1 1 d . . .
Ag2 Ag 1.34558(11) -0.67970(4) 0.52500(5) 0.0585(4) Uani 1 1 d . . .
Ag3 Ag 1.75920(10) -0.84930(4) 0.65467(5) 0.0541(4) Uani 1 1 d . . .
Ag4 Ag 1.63737(11) -0.88036(4) 0.55789(5) 0.0569(4) Uani 1 1 d . . .
Cl1 Cl 1.2316(12) -0.4706(3) 0.5531(6) 0.251(8) Uani 1 1 d D . .
Cl2 Cl 1.3205(10) -0.4050(4) 0.6052(5) 0.207(5) Uani 1 1 d D . .
Cl3 Cl 1.0938(12) -0.5752(5) 0.9097(5) 0.264(8) Uani 1 1 d D . .
Cl4 Cl 1.1901(12) -0.5785(5) 0.8238(6) 0.282(9) Uani 1 1 d D . .
Cl5 Cl 0.9560(14) -0.5125(5) 0.5821(7) 0.294(9) Uani 1 1 d D . .
Cl6 Cl 0.8365(16) -0.4975(8) 0.6584(7) 0.356(13) Uani 1 1 d D . .
Cl7 Cl 1.092(3) -0.6263(12) 0.3551(16) 0.45(4) Uani 0.50 1 d PD . .
Cl8 Cl 1.155(3) -0.6760(12) 0.2820(11) 0.32(2) Uani 0.50 1 d PD . .
Cl9 Cl 1.295(3) -0.9422(9) 0.7252(19) 0.43(4) Uani 0.50 1 d PD . .
Cl10 Cl 1.179(4) -1.0108(8) 0.7002(11) 0.42(4) Uani 0.50 1 d PD . .
P1 P 1.3731(3) -0.75697(12) 0.62460(15) 0.0377(10) Uani 1 1 d . . .
P2 P 1.4688(3) -0.83271(12) 0.62221(16) 0.0442(11) Uani 1 1 d . . .
P3 P 1.6133(3) -0.70665(12) 0.53508(15) 0.0403(10) Uani 1 1 d . . .
P4 P 1.7434(3) -0.77066(12) 0.56796(16) 0.0422(10) Uani 1 1 d . . .
P5 P 1.2931(4) -0.61336(14) 0.52517(18) 0.0564(13) Uani 1 1 d . . .
P6 P 1.3422(4) -0.60449(14) 0.62541(17) 0.0536(12) Uani 1 1 d . . .
P7 P 1.8509(3) -0.90771(14) 0.65304(18) 0.0526(12) Uani 1 1 d . . .
P8 P 1.7228(4) -0.93989(14) 0.57554(19) 0.0546(12) Uani 1 1 d . . .
N1 N 1.3761(10) -0.8041(4) 0.6248(5) 0.047(3) Uani 1 1 d . . .
N2 N 1.7121(10) -0.7324(4) 0.5400(5) 0.053(4) Uani 1 1 d . . .
N3 N 1.3087(13) -0.5885(5) 0.5719(5) 0.067(5) Uani 1 1 d . . .
N4 N 1.8139(12) -0.9415(5) 0.6162(6) 0.072(5) Uani 1 1 d . . .
C01 C 1.332(2) -0.4380(9) 0.5586(11) 0.24(3) Uani 1 1 d D . .
H01A H 1.3929 -0.4523 0.5648 0.291 Uiso 1 1 calc R . .
H01B H 1.3332 -0.4239 0.5292 0.291 Uiso 1 1 calc R . .
C02 C 1.199(2) -0.5618(15) 0.8827(9) 0.23(3) Uani 1 1 d D . .
H02A H 1.2058 -0.5338 0.8832 0.279 Uiso 1 1 calc R . .
H02B H 1.2575 -0.5727 0.9005 0.279 Uiso 1 1 calc R . .
C03 C 0.875(3) -0.4795(8) 0.6051(12) 0.24(3) Uani 1 1 d D . .
H03A H 0.8174 -0.4755 0.5822 0.290 Uiso 1 1 calc R . .
H03B H 0.9072 -0.4547 0.6110 0.290 Uiso 1 1 calc R . .
C04 C 1.194(3) -0.6430(18) 0.328(2) 0.13(2) Uiso 0.50 1 d PD . .
H04A H 1.2269 -0.6212 0.3147 0.160 Uiso 0.50 1 calc PR . .
H04B H 1.2405 -0.6556 0.3510 0.160 Uiso 0.50 1 calc PR . .
C05 C 1.283(4) -0.9835(17) 0.688(2) 0.13(2) Uiso 0.50 1 d PD . .
H05A H 1.3418 -0.9994 0.6940 0.161 Uiso 0.50 1 calc PR . .
H05B H 1.2758 -0.9756 0.6554 0.161 Uiso 0.50 1 calc PR . .
C11 C 1.5757(14) -0.7026(5) 0.6363(6) 0.053(5) Uani 1 1 d . . .
C12 C 1.6235(13) -0.6841(6) 0.6672(6) 0.056(5) Uani 1 1 d . . .
C13 C 1.6864(14) -0.6666(6) 0.7024(6) 0.058(5) Uani 1 1 d . . .
C14 C 1.7252(16) -0.6290(6) 0.6969(8) 0.075(6) Uani 1 1 d . . .
H14A H 1.7108 -0.6159 0.6684 0.090 Uiso 1 1 calc R . .
C15 C 1.7840(17) -0.6119(7) 0.7334(11) 0.091(8) Uani 1 1 d . . .
H15A H 1.8040 -0.5863 0.7304 0.110 Uiso 1 1 calc R . .
C16 C 1.8142(16) -0.6320(9) 0.7747(9) 0.084(7) Uani 1 1 d . . .
C17 C 1.7790(18) -0.6688(8) 0.7799(9) 0.086(7) Uani 1 1 d . . .
H17A H 1.7981 -0.6829 0.8073 0.104 Uiso 1 1 calc R . .
C18 C 1.7164(15) -0.6844(6) 0.7448(7) 0.065(6) Uani 1 1 d . . .
H18A H 1.6917 -0.7090 0.7498 0.079 Uiso 1 1 calc R . .
C19 C 1.883(2) -0.6110(10) 0.8130(11) 0.143(13) Uani 1 1 d . . .
H19A H 1.8971 -0.6278 0.8398 0.215 Uiso 1 1 calc R . .
H19B H 1.8506 -0.5880 0.8226 0.215 Uiso 1 1 calc R . .
H19C H 1.9427 -0.6040 0.8005 0.215 Uiso 1 1 calc R . .
C21 C 1.4033(16) -0.7429(5) 0.5245(6) 0.057(5) Uani 1 1 d . . .
C22 C 1.3405(13) -0.7484(5) 0.4894(6) 0.046(4) Uani 1 1 d . . .
C23 C 1.2710(13) -0.7598(5) 0.4523(6) 0.047(4) Uani 1 1 d . . .
C24 C 1.252(3) -0.7395(9) 0.4125(11) 0.134(12) Uani 1 1 d . . .
H34A H 1.2868 -0.7166 0.4092 0.161 Uiso 1 1 calc R . .
C25 C 1.180(3) -0.7519(13) 0.3736(11) 0.150(14) Uani 1 1 d . . .
H35A H 1.1670 -0.7359 0.3473 0.180 Uiso 1 1 calc R . .
C26 C 1.1326(15) -0.7856(8) 0.3750(8) 0.072(6) Uani 1 1 d . . .
C27 C 1.156(3) -0.8054(10) 0.4113(15) 0.175(19) Uani 1 1 d . . .
H37A H 1.1309 -0.8305 0.4113 0.210 Uiso 1 1 calc R . .
C28 C 1.216(2) -0.7932(9) 0.4528(11) 0.120(10) Uani 1 1 d . . .
H38A H 1.2186 -0.8080 0.4803 0.144 Uiso 1 1 calc R . .
C29 C 1.0628(19) -0.8009(10) 0.3348(10) 0.134(13) Uani 1 1 d . . .
H39A H 1.0371 -0.8255 0.3435 0.202 Uiso 1 1 calc R . .
H39B H 1.0972 -0.8041 0.3073 0.202 Uiso 1 1 calc R . .
H39C H 1.0095 -0.7829 0.3278 0.202 Uiso 1 1 calc R . .
C31 C 1.6641(11) -0.7954(4) 0.6631(5) 0.035(4) Uiso 1 1 d . . .
C32 C 1.7007(12) -0.7953(5) 0.7038(7) 0.053(5) Uani 1 1 d . . .
C33 C 1.7384(15) -0.7956(6) 0.7532(7) 0.059(5) Uani 1 1 d . . .
C34 C 1.830(2) -0.7830(9) 0.7716(9) 0.106(9) Uani 1 1 d . . .
H4B H 1.8729 -0.7729 0.7515 0.127 Uiso 1 1 calc R . .
C35 C 1.860(3) -0.7851(10) 0.8196(12) 0.142(13) Uani 1 1 d . . .
H5A H 1.9226 -0.7767 0.8316 0.170 Uiso 1 1 calc R . .
C36 C 1.795(3) -0.8000(7) 0.8502(9) 0.096(8) Uani 1 1 d . . .
C37 C 1.711(2) -0.8144(10) 0.8329(10) 0.111(10) Uani 1 1 d . . .
H7A H 1.6725 -0.8281 0.8520 0.133 Uiso 1 1 calc R . .
C38 C 1.6816(19) -0.8092(8) 0.7866(8) 0.100(9) Uani 1 1 d . . .
H8A H 1.6165 -0.8155 0.7762 0.120 Uiso 1 1 calc R . .
C39 C 1.833(3) -0.8043(11) 0.9053(10) 0.170(17) Uani 1 1 d . . .
H9A H 1.7805 -0.8146 0.9217 0.255 Uiso 1 1 calc R . .
H9B H 1.8515 -0.7793 0.9181 0.255 Uiso 1 1 calc R . .
H9C H 1.8881 -0.8214 0.9091 0.255 Uiso 1 1 calc R . .
C41 C 1.5755(11) -0.8215(4) 0.5303(5) 0.034(4) Uiso 1 1 d . . .
C42 C 1.5634(12) -0.8342(5) 0.4901(7) 0.053(5) Uani 1 1 d . . .
C43 C 1.5465(15) -0.8447(5) 0.4393(6) 0.055(5) Uani 1 1 d . . .
C44 C 1.4542(18) -0.8483(9) 0.4165(8) 0.107(10) Uani 1 1 d . . .
H24A H 1.4001 -0.8451 0.4333 0.129 Uiso 1 1 calc R . .
C45 C 1.439(2) -0.8567(9) 0.3694(9) 0.112(10) Uani 1 1 d . . .
H25A H 1.3754 -0.8579 0.3544 0.134 Uiso 1 1 calc R . .
C46 C 1.518(2) -0.8635(7) 0.3433(8) 0.089(8) Uani 1 1 d . . .
C47 C 1.608(2) -0.8615(7) 0.3668(8) 0.089(7) Uani 1 1 d . . .
H27A H 1.6627 -0.8668 0.3508 0.107 Uiso 1 1 calc R . .
C48 C 1.6232(15) -0.8517(7) 0.4137(7) 0.072(6) Uani 1 1 d . . .
H28A H 1.6873 -0.8497 0.4284 0.086 Uiso 1 1 calc R . .
C49 C 1.503(3) -0.8749(8) 0.2922(8) 0.128(12) Uani 1 1 d . . .
H29A H 1.5656 -0.8787 0.2807 0.192 Uiso 1 1 calc R . .
H29B H 1.4675 -0.8547 0.2742 0.192 Uiso 1 1 calc R . .
H29C H 1.4655 -0.8985 0.2888 0.192 Uiso 1 1 calc R . .
C111 C 1.3695(13) -0.7425(5) 0.6860(6) 0.049(4) Uani 1 1 d . . .
C112 C 1.2859(16) -0.7371(8) 0.7072(7) 0.085(7) Uani 1 1 d . . .
H11B H 1.2254 -0.7387 0.6888 0.101 Uiso 1 1 calc R . .
C113 C 1.287(2) -0.7294(8) 0.7553(8) 0.102(10) Uani 1 1 d . . .
H11C H 1.2289 -0.7242 0.7682 0.123 Uiso 1 1 calc R . .
C114 C 1.373(2) -0.7294(7) 0.7824(9) 0.094(8) Uani 1 1 d . . .
H11D H 1.3732 -0.7247 0.8147 0.113 Uiso 1 1 calc R . .
C115 C 1.462(2) -0.7363(8) 0.7636(8) 0.091(8) Uani 1 1 d . . .
H11E H 1.5220 -0.7363 0.7828 0.110 Uiso 1 1 calc R . .
C116 C 1.4584(14) -0.7430(5) 0.7154(6) 0.057(5) Uani 1 1 d . . .
H11F H 1.5166 -0.7479 0.7022 0.068 Uiso 1 1 calc R . .
C121 C 1.2477(12) -0.7459(5) 0.5996(6) 0.045(4) Uani 1 1 d . . .
C122 C 1.1884(13) -0.7742(6) 0.5759(7) 0.056(5) Uani 1 1 d . . .
H12B H 1.2116 -0.7994 0.5738 0.068 Uiso 1 1 calc R . .
C123 C 1.0954(14) -0.7646(7) 0.5556(7) 0.069(6) Uani 1 1 d . . .
H12C H 1.0564 -0.7837 0.5399 0.082 Uiso 1 1 calc R . .
C124 C 1.0591(16) -0.7285(7) 0.5578(8) 0.075(6) Uani 1 1 d . . .
H12D H 0.9965 -0.7227 0.5433 0.090 Uiso 1 1 calc R . .
C125 C 1.1149(17) -0.7009(7) 0.5814(9) 0.086(7) Uani 1 1 d . . .
H12E H 1.0887 -0.6762 0.5842 0.103 Uiso 1 1 calc R . .
C126 C 1.2094(14) -0.7084(5) 0.6013(7) 0.058(5) Uani 1 1 d . . .
H12F H 1.2478 -0.6886 0.6158 0.069 Uiso 1 1 calc R . .
C131 C 1.4884(12) -0.8566(5) 0.6793(7) 0.051(5) Uani 1 1 d . . .
C132 C 1.4267(14) -0.8472(6) 0.7134(6) 0.057(5) Uani 1 1 d . . .
H13A H 1.3770 -0.8289 0.7070 0.068 Uiso 1 1 calc R . .
C133 C 1.4403(18) -0.8658(7) 0.7574(8) 0.083(7) Uani 1 1 d . . .
H13B H 1.3998 -0.8589 0.7804 0.100 Uiso 1 1 calc R . .
C134 C 1.511(2) -0.8937(7) 0.7681(9) 0.092(8) Uani 1 1 d . . .
H13C H 1.5193 -0.9054 0.7978 0.110 Uiso 1 1 calc R . .
C135 C 1.5681(17) -0.9035(7) 0.7342(9) 0.088(8) Uani 1 1 d . . .
H13D H 1.6149 -0.9230 0.7402 0.106 Uiso 1 1 calc R . .
C136 C 1.5591(15) -0.8856(6) 0.6914(8) 0.076(6) Uani 1 1 d . . .
H13E H 1.6010 -0.8928 0.6692 0.092 Uiso 1 1 calc R . .
C141 C 1.4146(11) -0.8713(4) 0.5837(6) 0.040(4) Uani 1 1 d . . .
C142 C 1.3608(14) -0.8596(5) 0.5418(7) 0.055(5) Uani 1 1 d . . .
H14B H 1.3573 -0.8332 0.5348 0.067 Uiso 1 1 calc R . .
C143 C 1.3141(18) -0.8843(8) 0.5112(9) 0.086(7) Uani 1 1 d . . .
H14C H 1.2790 -0.8757 0.4833 0.103 Uiso 1 1 calc R . .
C144 C 1.3196(17) -0.9240(9) 0.5224(10) 0.090(9) Uani 1 1 d . . .
H14D H 1.2835 -0.9416 0.5026 0.108 Uiso 1 1 calc R . .
C145 C 1.375(2) -0.9371(6) 0.5603(12) 0.102(10) Uani 1 1 d . . .
H14E H 1.3815 -0.9636 0.5651 0.122 Uiso 1 1 calc R . .
C146 C 1.4226(16) -0.9114(5) 0.5931(9) 0.076(7) Uani 1 1 d . . .
H14F H 1.4589 -0.9205 0.6205 0.091 Uiso 1 1 calc R . .
C151 C 1.5689(12) -0.7045(5) 0.4718(6) 0.047(4) Uani 1 1 d . . .
C152 C 1.5739(16) -0.7387(6) 0.4458(6) 0.065(5) Uani 1 1 d . . .
H21B H 1.6030 -0.7605 0.4605 0.078 Uiso 1 1 calc R . .
C153 C 1.5373(17) -0.7407(6) 0.3997(7) 0.073(6) Uani 1 1 d . . .
H21C H 1.5409 -0.7639 0.3832 0.087 Uiso 1 1 calc R . .
C154 C 1.4953(19) -0.7088(8) 0.3772(8) 0.087(7) Uani 1 1 d . . .
H21D H 1.4711 -0.7101 0.3453 0.105 Uiso 1 1 calc R . .
C155 C 1.4889(17) -0.6751(7) 0.4017(7) 0.075(6) Uani 1 1 d . . .
H21E H 1.4581 -0.6537 0.3868 0.090 Uiso 1 1 calc R . .
C156 C 1.5274(15) -0.6725(5) 0.4485(7) 0.061(5) Uani 1 1 d . . .
H21F H 1.5254 -0.6490 0.4643 0.074 Uiso 1 1 calc R . .
C161 C 1.6522(13) -0.6565(5) 0.5464(6) 0.048(4) Uani 1 1 d . . .
C162 C 1.7522(14) -0.6469(6) 0.5520(7) 0.064(5) Uani 1 1 d . . .
H22B H 1.7989 -0.6661 0.5490 0.077 Uiso 1 1 calc R . .
C163 C 1.783(2) -0.6092(7) 0.5622(10) 0.100(8) Uani 1 1 d . . .
H22C H 1.8497 -0.6030 0.5644 0.119 Uiso 1 1 calc R . .
C164 C 1.715(2) -0.5814(8) 0.5689(10) 0.107(9) Uani 1 1 d . . .
H22D H 1.7361 -0.5564 0.5770 0.128 Uiso 1 1 calc R . .
C165 C 1.6156(17) -0.5894(6) 0.5638(7) 0.068(6) Uani 1 1 d . . .
H22E H 1.5701 -0.5698 0.5673 0.082 Uiso 1 1 calc R . .
C166 C 1.5844(15) -0.6267(5) 0.5536(6) 0.056(5) Uani 1 1 d . . .
H22F H 1.5174 -0.6324 0.5513 0.068 Uiso 1 1 calc R . .
C171 C 1.8421(11) -0.7575(5) 0.6147(6) 0.044(4) Uani 1 1 d . . .
C172 C 1.8390(13) -0.7215(6) 0.6350(7) 0.065(6) Uani 1 1 d . . .
H23A H 1.7866 -0.7052 0.6249 0.078 Uiso 1 1 calc R . .
C173 C 1.9096(16) -0.7085(7) 0.6693(8) 0.080(7) Uani 1 1 d . . .
H23B H 1.9049 -0.6838 0.6820 0.096 Uiso 1 1 calc R . .
C174 C 1.9874(15) -0.7322(8) 0.6849(8) 0.080(7) Uani 1 1 d . . .
H23C H 2.0364 -0.7238 0.7080 0.096 Uiso 1 1 calc R . .
C175 C 1.9913(16) -0.7683(7) 0.6658(8) 0.076(6) Uani 1 1 d . . .
H23D H 2.0429 -0.7848 0.6766 0.091 Uiso 1 1 calc R . .
C176 C 1.9207(14) -0.7811(5) 0.6310(7) 0.059(5) Uani 1 1 d . . .
H23E H 1.9258 -0.8058 0.6182 0.071 Uiso 1 1 calc R . .
C181 C 1.8088(13) -0.7994(5) 0.5270(7) 0.055(5) Uani 1 1 d . . .
C182 C 1.8290(14) -0.7815(7) 0.4850(7) 0.069(6) Uani 1 1 d . . .
H24B H 1.8099 -0.7560 0.4787 0.083 Uiso 1 1 calc R . .
C183 C 1.8783(19) -0.8024(7) 0.4527(8) 0.088(7) Uani 1 1 d . . .
H24C H 1.8889 -0.7911 0.4240 0.105 Uiso 1 1 calc R . .
C184 C 1.9115(17) -0.8397(7) 0.4627(9) 0.087(7) Uani 1 1 d . . .
H24D H 1.9458 -0.8530 0.4412 0.104 Uiso 1 1 calc R . .
C185 C 1.8941(15) -0.8566(6) 0.5036(8) 0.071(6) Uani 1 1 d . . .
H24E H 1.9165 -0.8817 0.5102 0.085 Uiso 1 1 calc R . .
C186 C 1.8427(15) -0.8371(5) 0.5364(7) 0.061(5) Uani 1 1 d . . .
H24F H 1.8312 -0.8493 0.5645 0.074 Uiso 1 1 calc R . .
C191 C 1.3431(11) -0.5829(4) 0.4811(5) 0.066(6) Uani 1 1 d G . .
C192 C 1.3400(13) -0.5954(4) 0.4344(6) 0.092(7) Uani 1 1 d G . .
H31B H 1.3155 -0.6199 0.4259 0.110 Uiso 1 1 calc R . .
C193 C 1.3735(15) -0.5712(7) 0.4004(5) 0.127(12) Uani 1 1 d G . .
H31C H 1.3714 -0.5796 0.3692 0.152 Uiso 1 1 calc R . .
C194 C 1.4100(13) -0.5346(6) 0.4130(8) 0.130(14) Uani 1 1 d G . .
H31D H 1.4324 -0.5185 0.3903 0.156 Uiso 1 1 calc R . .
C195 C 1.4131(13) -0.5222(4) 0.4597(9) 0.133(13) Uani 1 1 d G . .
H31E H 1.4375 -0.4977 0.4682 0.160 Uiso 1 1 calc R . .
C196 C 1.3796(13) -0.5463(4) 0.4937(6) 0.091(8) Uani 1 1 d G . .
H31F H 1.3817 -0.5380 0.5249 0.110 Uiso 1 1 calc R . .
C201 C 1.1643(6) -0.6105(2) 0.5016(2) 0.072(6) Uani 1 1 d G . .
C202 C 1.1066(6) -0.5775(3) 0.5037(3) 0.112(10) Uani 1 1 d G . .
H32B H 1.1350 -0.5544 0.5153 0.135 Uiso 1 1 calc R . .
C203 C 1.0064(6) -0.5790(3) 0.4883(3) 0.128(11) Uani 1 1 d G . .
H32C H 0.9677 -0.5569 0.4897 0.153 Uiso 1 1 calc R . .
C204 C 0.9639(6) -0.6134(3) 0.4709(3) 0.21(2) Uani 1 1 d G . .
H32D H 0.8969 -0.6144 0.4606 0.258 Uiso 1 1 calc R . .
C205 C 1.0217(6) -0.6465(3) 0.4688(3) 0.31(4) Uani 1 1 d G . .
H32E H 0.9933 -0.6695 0.4572 0.368 Uiso 1 1 calc R . .
C206 C 1.1219(6) -0.6450(3) 0.4842(3) 0.20(2) Uani 1 1 d G . .
H32F H 1.1605 -0.6671 0.4828 0.243 Uiso 1 1 calc R . .
C211 C 1.4012(5) -0.56312(16) 0.6577(3) 0.059(5) Uani 1 1 d G . .
C212 C 1.4969(5) -0.56743(17) 0.6795(3) 0.091(8) Uani 1 1 d G . .
H33A H 1.5298 -0.5909 0.6773 0.109 Uiso 1 1 calc R . .
C213 C 1.5433(6) -0.53671(18) 0.7046(3) 0.110(9) Uani 1 1 d G . .
H33B H 1.6072 -0.5396 0.7192 0.132 Uiso 1 1 calc R . .
C214 C 1.4941(6) -0.50170(18) 0.7078(4) 0.102(9) Uani 1 1 d G . .
H33C H 1.5251 -0.4811 0.7246 0.122 Uiso 1 1 calc R . .
C215 C 1.3984(6) -0.49739(17) 0.6860(3) 0.138(13) Uani 1 1 d G . .
H33D H 1.3655 -0.4740 0.6882 0.165 Uiso 1 1 calc R . .
C216 C 1.3520(5) -0.52811(16) 0.6609(3) 0.132(13) Uani 1 1 d G . .
H33E H 1.2881 -0.5252 0.6463 0.158 Uiso 1 1 calc R . .
C221 C 1.2318(5) -0.61056(18) 0.6566(2) 0.062(5) Uani 1 1 d G . .
C222 C 1.1403(5) -0.59604(19) 0.6386(3) 0.113(9) Uani 1 1 d G . .
H34B H 1.1332 -0.5831 0.6097 0.135 Uiso 1 1 calc R . .
C223 C 1.0593(5) -0.6009(2) 0.6637(3) 0.143(14) Uani 1 1 d G . .
H34C H 0.9981 -0.5912 0.6516 0.172 Uiso 1 1 calc R . .
C224 C 1.0698(5) -0.6203(2) 0.7068(3) 0.127(13) Uani 1 1 d G . .
H34D H 1.0156 -0.6236 0.7236 0.152 Uiso 1 1 calc R . .
C225 C 1.1613(5) -0.6348(2) 0.7249(3) 0.136(12) Uani 1 1 d G . .
H34E H 1.1683 -0.6478 0.7538 0.163 Uiso 1 1 calc R . .
C226 C 1.2423(5) -0.62995(19) 0.6998(2) 0.088(7) Uani 1 1 d G . .
H34F H 1.3035 -0.6397 0.7119 0.106 Uiso 1 1 calc R . .
C231 C 1.9789(6) -0.8973(2) 0.6434(4) 0.052(5) Uani 1 1 d G . .
C232 C 2.0321(6) -0.8726(2) 0.6753(4) 0.092(8) Uani 1 1 d G . .
H41A H 2.0030 -0.8625 0.7007 0.110 Uiso 1 1 calc R . .
C233 C 2.1288(6) -0.8630(3) 0.6691(4) 0.104(9) Uani 1 1 d G . .
H41B H 2.1644 -0.8464 0.6905 0.125 Uiso 1 1 calc R . .
C234 C 2.1723(6) -0.8781(3) 0.6311(4) 0.132(13) Uani 1 1 d G . .
H41C H 2.2370 -0.8716 0.6270 0.158 Uiso 1 1 calc R . .
C235 C 2.1191(7) -0.9028(3) 0.5992(4) 0.143(14) Uani 1 1 d G . .
H41D H 2.1482 -0.9129 0.5738 0.172 Uiso 1 1 calc R . .
C236 C 2.0224(7) -0.9124(2) 0.6053(4) 0.094(8) Uani 1 1 d G . .
H41E H 1.9868 -0.9290 0.5840 0.113 Uiso 1 1 calc R . .
C241 C 1.8609(7) -0.9285(3) 0.7125(3) 0.069(6) Uani 1 1 d G . .
C242 C 1.8439(8) -0.9066(4) 0.7518(3) 0.102(8) Uani 1 1 d G . .
H42A H 1.8279 -0.8805 0.7483 0.123 Uiso 1 1 calc R . .
C243 C 1.8508(9) -0.9237(5) 0.7963(3) 0.17(2) Uani 1 1 d G . .
H42B H 1.8394 -0.9091 0.8227 0.207 Uiso 1 1 calc R . .
C244 C 1.8747(9) -0.9628(5) 0.8015(3) 0.18(2) Uani 1 1 d G . .
H42C H 1.8793 -0.9742 0.8313 0.211 Uiso 1 1 calc R . .
C245 C 1.8917(8) -0.9847(4) 0.7622(3) 0.20(2) Uani 1 1 d G . .
H42D H 1.9077 -1.0108 0.7656 0.240 Uiso 1 1 calc R . .
C246 C 1.8848(6) -0.9676(4) 0.7176(3) 0.157(15) Uani 1 1 d G . .
H42E H 1.8962 -0.9823 0.6913 0.188 Uiso 1 1 calc R . .
C251 C 1.6389(4) -0.9806(2) 0.5891(3) 0.064(6) Uani 1 1 d G . .
C252 C 1.6226(5) -0.9863(2) 0.6360(3) 0.092(8) Uani 1 1 d G . .
H43A H 1.6551 -0.9710 0.6597 0.111 Uiso 1 1 calc R . .
C253 C 1.5578(6) -1.0150(3) 0.6475(3) 0.133(13) Uani 1 1 d G . .
H43B H 1.5469 -1.0189 0.6789 0.160 Uiso 1 1 calc R . .
C254 C 1.5092(6) -1.0380(3) 0.6121(4) 0.133(13) Uani 1 1 d G . .
H43C H 1.4659 -1.0572 0.6197 0.160 Uiso 1 1 calc R . .
C255 C 1.5255(6) -1.0322(3) 0.5651(4) 0.095(8) Uani 1 1 d G . .
C256 C 1.5903(5) -1.0035(2) 0.5536(3) 0.073(6) Uani 1 1 d G . .
H43D H 1.6012 -0.9996 0.5222 0.087 Uiso 1 1 calc R . .
C261 C 1.7698(6) -0.9547(2) 0.5197(3) 0.062(5) Uani 1 1 d G . .
C262 C 1.7335(8) -0.9393(3) 0.4761(3) 0.089(7) Uani 1 1 d G . .
H44A H 1.6865 -0.9197 0.4745 0.107 Uiso 1 1 calc R . .
C263 C 1.7674(9) -0.9531(4) 0.4349(3) 0.118(10) Uani 1 1 d G . .
H44B H 1.7431 -0.9428 0.4057 0.142 Uiso 1 1 calc R . .
C264 C 1.8376(8) -0.9825(4) 0.4373(3) 0.114(11) Uani 1 1 d G . .
H44C H 1.8603 -0.9917 0.4098 0.137 Uiso 1 1 calc R . .
C265 C 1.8739(7) -0.9979(3) 0.4810(3) 0.104(9) Uani 1 1 d G . .
H44D H 1.9209 -1.0176 0.4826 0.125 Uiso 1 1 calc R . .
C266 C 1.8400(6) -0.9841(3) 0.5222(3) 0.083(7) Uani 1 1 d G . .
H44F H 1.8643 -0.9944 0.5514 0.099 Uiso 1 1 calc R . .

loop_
_atom_site_aniso_label
_atom_site_aniso_U_11
_atom_site_aniso_U_22
_atom_site_aniso_U_33
_atom_site_aniso_U_23
_atom_site_aniso_U_13
_atom_site_aniso_U_12
Pt1 0.0397(4) 0.0331(4) 0.0414(4) -0.0012(3) 0.0094(3) -0.0012(3)
Pt2 0.0364(4) 0.0341(4) 0.0481(4) 0.0003(3) 0.0123(3) -0.0005(3)
Ag1 0.0644(9) 0.0438(8) 0.0616(9) -0.0037(7) 0.0097(7) 0.0118(7)
Ag2 0.0702(10) 0.0393(8) 0.0656(9) 0.0001(7) 0.0053(8) 0.0070(7)
Ag3 0.0493(8) 0.0485(8) 0.0660(9) -0.0013(7) 0.0132(7) 0.0102(7)
Ag4 0.0595(9) 0.0372(8) 0.0742(10) -0.0020(7) 0.0080(8) 0.0060(7)
Cl1 0.276(17) 0.154(11) 0.297(18) -0.028(11) -0.089(14) 0.059(11)
Cl2 0.221(13) 0.208(13) 0.194(12) -0.001(10) 0.033(10) -0.048(11)
Cl3 0.261(18) 0.219(15) 0.311(19) -0.069(14) 0.023(15) -0.113(13)
Cl4 0.247(17) 0.240(17) 0.35(2) -0.098(16) -0.015(16) -0.008(14)
Cl5 0.29(2) 0.188(14) 0.41(3) -0.045(16) 0.065(19) 0.007(14)
Cl6 0.30(3) 0.48(4) 0.27(2) -0.02(2) -0.010(19) 0.02(3)
Cl7 0.33(6) 0.25(4) 0.72(11) 0.07(6) -0.18(7) -0.01(4)
Cl8 0.40(6) 0.36(5) 0.20(3) 0.12(3) 0.04(3) 0.06(4)
Cl9 0.36(5) 0.22(3) 0.63(8) 0.07(4) -0.32(6) 0.04(3)
Cl10 0.84(11) 0.17(3) 0.20(3) 0.01(2) -0.17(5) -0.01(5)
P1 0.034(2) 0.038(2) 0.043(2) 0.0006(19) 0.0118(19) 0.0046(19)
P2 0.046(3) 0.034(2) 0.056(3) 0.000(2) 0.019(2) 0.002(2)
P3 0.042(2) 0.036(2) 0.043(2) 0.0026(19) 0.008(2) -0.0012(19)
P4 0.041(2) 0.038(2) 0.049(3) 0.006(2) 0.015(2) 0.003(2)
P5 0.061(3) 0.049(3) 0.059(3) -0.003(2) 0.005(3) 0.007(2)
P6 0.064(3) 0.041(3) 0.056(3) -0.007(2) 0.006(2) 0.006(2)
P7 0.045(3) 0.050(3) 0.064(3) 0.001(2) 0.009(2) 0.004(2)
P8 0.056(3) 0.039(3) 0.069(3) -0.002(2) 0.009(3) 0.003(2)
N1 0.045(8) 0.043(8) 0.054(9) -0.009(7) 0.016(7) -0.005(7)
N2 0.051(9) 0.063(10) 0.050(9) 0.005(7) 0.031(7) 0.002(8)
N3 0.085(12) 0.059(10) 0.055(10) -0.004(8) -0.003(9) 0.015(9)
N4 0.063(11) 0.065(11) 0.088(12) -0.003(9) 0.005(9) -0.011(9)
C01 0.10(3) 0.50(10) 0.14(3) -0.04(5) 0.05(2) 0.00(4)
C02 0.19(5) 0.33(7) 0.18(4) -0.10(4) 0.03(3) -0.14(5)
C03 0.22(6) 0.18(5) 0.34(8) -0.09(5) 0.07(6) -0.03(4)
C11 0.058(12) 0.056(12) 0.045(11) 0.016(9) 0.000(9) 0.034(10)
C12 0.040(10) 0.095(15) 0.031(10) -0.003(10) -0.007(9) 0.001(10)
C13 0.063(13) 0.060(13) 0.050(12) -0.011(10) -0.010(10) 0.024(10)
C14 0.082(16) 0.044(12) 0.096(17) -0.016(11) 0.005(13) -0.008(11)
C15 0.071(16) 0.059(14) 0.15(3) -0.052(17) 0.022(17) -0.014(12)
C16 0.051(14) 0.12(2) 0.076(16) -0.028(16) -0.008(12) 0.013(15)
C17 0.079(17) 0.10(2) 0.078(16) -0.011(15) -0.008(13) 0.006(15)
C18 0.064(13) 0.056(12) 0.073(14) -0.019(11) -0.007(11) -0.004(10)
C19 0.14(3) 0.15(3) 0.13(3) -0.07(2) -0.04(2) 0.00(2)
C21 0.094(15) 0.039(10) 0.043(11) 0.000(8) 0.028(11) 0.025(10)
C22 0.061(12) 0.041(10) 0.037(10) -0.009(8) 0.014(9) -0.010(9)
C23 0.051(11) 0.042(10) 0.051(11) -0.001(9) 0.015(9) -0.012(9)
C24 0.17(3) 0.11(2) 0.11(2) 0.01(2) -0.01(2) -0.06(2)
C25 0.16(3) 0.19(4) 0.09(2) 0.03(2) -0.04(2) 0.00(3)
C26 0.040(12) 0.099(19) 0.073(15) 0.005(14) -0.003(11) 0.000(12)
C27 0.18(4) 0.10(2) 0.22(4) -0.05(3) -0.12(3) 0.00(2)
C28 0.11(2) 0.12(2) 0.11(2) -0.017(19) -0.045(19) 0.00(2)
C29 0.080(19) 0.21(4) 0.11(2) -0.06(2) -0.008(16) 0.00(2)
C32 0.038(10) 0.062(12) 0.065(13) -0.007(10) 0.027(9) 0.021(9)
C33 0.068(14) 0.058(12) 0.053(12) 0.000(10) 0.018(11) 0.009(10)
C34 0.086(19) 0.15(3) 0.076(17) 0.006(17) -0.011(14) -0.041(18)
C35 0.15(3) 0.16(3) 0.10(2) -0.01(2) -0.04(2) -0.05(3)
C36 0.15(3) 0.059(15) 0.081(18) -0.014(13) 0.02(2) 0.003(16)
C37 0.083(19) 0.17(3) 0.076(19) 0.013(19) 0.007(15) 0.00(2)
C38 0.082(17) 0.15(3) 0.066(16) 0.026(16) -0.008(14) 0.025(17)
C39 0.22(4) 0.19(4) 0.09(2) -0.03(2) -0.05(2) 0.08(3)
C42 0.042(10) 0.051(11) 0.067(13) 0.020(10) 0.016(9) -0.002(8)
C43 0.063(13) 0.056(12) 0.048(11) 0.005(9) 0.021(10) 0.000(10)
C44 0.069(17) 0.19(3) 0.061(15) 0.024(17) 0.003(13) -0.041(18)
C45 0.10(2) 0.17(3) 0.062(16) 0.024(17) -0.010(15) -0.04(2)
C46 0.15(3) 0.066(15) 0.054(14) 0.016(11) 0.003(17) -0.022(16)
C47 0.11(2) 0.099(19) 0.061(15) -0.019(13) 0.007(14) 0.012(16)
C48 0.049(12) 0.095(17) 0.069(14) -0.017(12) -0.001(11) 0.004(11)
C49 0.21(4) 0.11(2) 0.065(16) -0.014(15) 0.011(19) -0.04(2)
C111 0.049(11) 0.046(10) 0.051(11) 0.014(8) 0.008(9) 0.001(8)
C112 0.061(14) 0.14(2) 0.056(13) -0.004(14) 0.020(11) -0.002(14)
C113 0.10(2) 0.15(3) 0.068(16) 0.012(15) 0.039(15) 0.076(19)
C114 0.13(2) 0.087(18) 0.066(15) -0.011(13) 0.002(17) 0.029(17)
C115 0.092(18) 0.13(2) 0.059(14) 0.020(14) 0.023(13) -0.002(16)
C116 0.057(12) 0.059(12) 0.054(12) 0.010(9) 0.007(10) -0.011(10)
C121 0.033(9) 0.056(11) 0.048(10) 0.005(9) 0.013(8) 0.010(9)
C122 0.044(11) 0.053(12) 0.073(13) -0.007(10) 0.015(10) -0.002(9)
C123 0.044(12) 0.079(16) 0.083(15) -0.009(12) 0.009(11) -0.022(11)
C124 0.054(13) 0.064(15) 0.104(18) 0.017(13) 0.001(12) 0.003(12)
C125 0.071(16) 0.069(16) 0.13(2) 0.017(15) 0.044(15) 0.022(13)
C126 0.049(12) 0.046(11) 0.081(14) 0.007(10) 0.019(10) -0.010(9)
C131 0.035(10) 0.042(10) 0.080(13) 0.006(9) 0.015(9) -0.001(8)
C132 0.051(11) 0.062(12) 0.059(12) 0.010(10) 0.017(10) -0.006(10)
C133 0.090(18) 0.094(18) 0.070(15) 0.021(13) 0.026(13) -0.027(15)
C134 0.094(19) 0.092(18) 0.090(18) 0.061(15) 0.011(16) -0.012(15)
C135 0.070(15) 0.087(17) 0.109(19) 0.075(16) 0.015(14) 0.008(13)
C136 0.059(13) 0.068(14) 0.107(18) 0.014(13) 0.034(13) 0.023(11)
C141 0.026(8) 0.036(10) 0.061(11) 0.002(8) 0.016(8) -0.011(7)
C142 0.065(12) 0.030(9) 0.075(13) -0.019(9) 0.027(11) -0.031(9)
C143 0.083(17) 0.091(19) 0.088(17) -0.022(15) 0.024(13) -0.033(14)
C144 0.054(15) 0.11(2) 0.11(2) -0.058(18) 0.027(14) -0.037(14)
C145 0.093(19) 0.029(12) 0.19(3) -0.052(16) 0.03(2) -0.019(12)
C146 0.072(14) 0.032(11) 0.131(19) -0.012(12) 0.040(14) -0.003(10)
C151 0.040(10) 0.058(12) 0.047(10) 0.003(9) 0.018(8) -0.017(9)
C152 0.088(15) 0.064(13) 0.043(11) 0.010(10) 0.008(10) 0.001(11)
C153 0.103(18) 0.059(13) 0.051(12) 0.000(10) -0.012(12) -0.009(12)
C154 0.11(2) 0.11(2) 0.043(12) 0.005(13) 0.008(12) 0.005(16)
C155 0.095(17) 0.076(16) 0.055(13) 0.006(12) 0.008(12) 0.006(13)
C156 0.089(15) 0.044(11) 0.053(12) 0.002(9) 0.012(11) 0.002(10)
C161 0.049(11) 0.050(11) 0.042(10) 0.005(8) -0.005(8) -0.007(9)
C162 0.047(12) 0.054(12) 0.090(15) -0.003(11) -0.001(10) -0.014(10)
C163 0.10(2) 0.062(16) 0.14(2) 0.006(16) -0.005(17) -0.029(15)
C164 0.13(3) 0.059(16) 0.12(2) 0.009(15) -0.02(2) -0.020(17)
C165 0.080(16) 0.042(12) 0.081(15) -0.004(10) 0.003(12) 0.018(11)
C166 0.069(13) 0.036(11) 0.068(12) -0.002(9) 0.026(10) 0.004(9)
C171 0.020(8) 0.044(10) 0.071(12) 0.004(9) 0.021(8) -0.013(7)
C172 0.035(11) 0.070(14) 0.088(15) -0.013(12) 0.005(10) 0.009(10)
C173 0.052(13) 0.095(17) 0.095(17) -0.052(14) 0.014(12) -0.023(13)
C174 0.033(12) 0.12(2) 0.088(16) -0.004(15) -0.002(11) -0.024(13)
C175 0.052(13) 0.090(18) 0.085(16) 0.005(14) 0.001(12) -0.008(12)
C176 0.053(12) 0.045(11) 0.080(14) 0.006(10) 0.011(11) -0.006(10)
C181 0.047(11) 0.057(12) 0.063(12) -0.002(10) 0.022(9) -0.009(9)
C182 0.054(12) 0.084(15) 0.073(14) 0.007(12) 0.030(11) 0.016(11)
C183 0.105(19) 0.082(17) 0.086(17) 0.008(14) 0.049(15) -0.001(15)
C184 0.079(16) 0.086(18) 0.104(19) -0.024(15) 0.054(15) -0.004(14)
C185 0.061(13) 0.061(13) 0.097(17) -0.012(12) 0.031(13) 0.006(11)
C186 0.072(13) 0.045(11) 0.068(13) -0.007(10) 0.016(11) 0.006(10)
C191 0.070(14) 0.046(12) 0.077(15) 0.012(10) -0.007(11) 0.012(10)
C192 0.10(2) 0.093(18) 0.076(17) 0.000(15) 0.004(15) 0.018(15)
C193 0.16(3) 0.14(3) 0.09(2) 0.05(2) 0.07(2) 0.05(2)
C194 0.09(2) 0.14(3) 0.17(3) 0.10(3) 0.03(2) 0.04(2)
C195 0.15(3) 0.08(2) 0.17(3) 0.05(2) 0.01(3) -0.015(19)
C196 0.092(18) 0.056(14) 0.12(2) 0.011(14) -0.012(16) 0.005(13)
C201 0.082(15) 0.070(14) 0.070(14) -0.004(11) 0.030(12) -0.017(12)
C202 0.087(19) 0.090(19) 0.16(3) -0.025(18) -0.001(18) 0.034(16)
C203 0.09(2) 0.12(3) 0.17(3) 0.01(2) 0.02(2) 0.062(19)
C204 0.08(2) 0.20(5) 0.36(7) -0.09(5) -0.02(3) 0.02(3)
C205 0.13(4) 0.22(5) 0.54(11) -0.17(6) -0.12(5) 0.05(4)
C206 0.11(3) 0.11(3) 0.36(6) -0.03(3) -0.10(3) -0.02(2)
C211 0.089(15) 0.045(11) 0.045(11) 0.004(9) 0.015(10) 0.001(10)
C212 0.10(2) 0.066(15) 0.098(18) -0.010(13) -0.014(15) 0.013(14)
C213 0.10(2) 0.083(19) 0.14(2) -0.025(17) -0.024(18) -0.033(16)
C214 0.14(2) 0.056(15) 0.11(2) -0.017(14) -0.007(18) -0.012(16)
C215 0.14(3) 0.047(15) 0.22(4) -0.057(19) 0.00(3) 0.016(17)
C216 0.11(2) 0.050(15) 0.22(3) -0.037(18) -0.04(2) 0.033(15)
C221 0.069(14) 0.061(13) 0.055(12) -0.009(10) -0.001(10) -0.004(11)
C222 0.084(19) 0.15(3) 0.10(2) 0.008(19) 0.013(16) 0.020(19)
C223 0.067(18) 0.19(4) 0.18(3) -0.05(3) 0.05(2) 0.03(2)
C224 0.09(2) 0.14(3) 0.16(3) -0.05(2) 0.06(2) -0.06(2)
C225 0.13(3) 0.17(3) 0.12(2) 0.00(2) 0.07(2) -0.02(3)
C226 0.069(15) 0.095(18) 0.103(19) 0.005(15) 0.023(14) 0.006(13)
C231 0.043(10) 0.042(10) 0.071(12) -0.003(9) 0.012(10) 0.020(9)
C232 0.057(14) 0.11(2) 0.11(2) -0.013(16) 0.037(14) -0.007(14)
C233 0.067(17) 0.076(17) 0.17(3) 0.000(18) 0.034(18) -0.012(13)
C234 0.059(18) 0.16(3) 0.18(3) 0.08(3) 0.017(19) -0.017(18)
C235 0.064(18) 0.23(4) 0.14(3) 0.05(3) 0.053(19) 0.04(2)
C236 0.073(16) 0.102(19) 0.11(2) -0.008(16) 0.031(15) 0.011(14)
C241 0.048(12) 0.080(15) 0.080(15) 0.014(12) 0.009(11) 0.008(11)
C242 0.12(2) 0.13(2) 0.064(16) 0.005(16) 0.019(15) -0.003(18)
C243 0.11(3) 0.33(6) 0.07(2) 0.06(3) 0.011(18) 0.06(3)
C244 0.11(3) 0.27(6) 0.15(3) 0.12(4) 0.02(2) -0.01(3)
C245 0.31(6) 0.16(4) 0.13(3) 0.08(3) 0.00(4) 0.01(4)
C246 0.24(4) 0.10(2) 0.13(3) 0.05(2) -0.01(3) 0.00(3)
C251 0.056(12) 0.032(10) 0.107(17) 0.015(11) 0.024(12) 0.008(9)
C252 0.13(2) 0.057(14) 0.092(18) 0.002(13) 0.009(16) -0.002(14)
C253 0.14(3) 0.10(2) 0.17(3) 0.06(2) 0.10(3) 0.01(2)
C254 0.14(3) 0.068(19) 0.20(4) 0.01(2) 0.02(3) -0.033(18)
C255 0.074(16) 0.067(16) 0.15(2) -0.011(16) 0.020(17) -0.021(13)
C256 0.056(13) 0.057(13) 0.104(17) -0.014(12) 0.004(12) -0.016(11)
C261 0.046(11) 0.062(13) 0.080(14) -0.004(11) 0.020(10) 0.000(10)
C262 0.081(17) 0.084(17) 0.105(19) 0.008(15) 0.024(15) 0.005(14)
C263 0.14(3) 0.16(3) 0.071(17) -0.019(18) 0.049(17) -0.01(2)
C264 0.09(2) 0.13(3) 0.13(3) -0.07(2) 0.037(18) -0.003(18)
C265 0.068(17) 0.11(2) 0.13(2) -0.049(19) 0.002(16) 0.010(15)
C266 0.069(15) 0.070(15) 0.111(19) -0.046(14) 0.017(13) 0.000(12)

loop_
_atom_type_symbol
_atom_type_description
_atom_type_scat_dispersion_real
_atom_type_scat_dispersion_imag
_atom_type_scat_source
C C 0.0033 0.0016 'International Tables Vol C Tables 4.2.6.8 and 6.1.1.4'
H H 0.0000 0.0000 'International Tables Vol C Tables 4.2.6.8 and 6.1.1.4'
N N 0.0061 0.0033 'International Tables Vol C Tables 4.2.6.8 and 6.1.1.4'
P P 0.1023 0.0942 'International Tables Vol C Tables 4.2.6.8 and 6.1.1.4'
Ag Ag -0.8971 1.1015 'International Tables Vol C Tables 4.2.6.8 and 6.1.1.4'
Pt Pt -1.7033 8.3905 'International Tables Vol C Tables 4.2.6.8 and 6.1.1.4'
Cl Cl 0.1484 0.1585 'International Tables Vol C Tables 4.2.6.8 and 6.1.1.4'

loop_
_geom_angle_atom_site_label_1
_geom_angle_atom_site_label_2
_geom_angle_atom_site_label_3
_geom_angle
_geom_angle_site_symmetry_1
_geom_angle_site_symmetry_3
_geom_angle_publ_flag
C21 Pt1 C11 169.8(7) . . ?
C21 Pt1 P3 91.9(6) . . ?
C11 Pt1 P3 85.3(5) . . ?
C21 Pt1 P1 85.7(6) . . ?
C11 Pt1 P1 98.1(5) . . ?
P3 Pt1 P1 173.10(15) . . ?
C21 Pt1 Ag1 120.2(5) . . ?
C11 Pt1 Ag1 51.3(4) . . ?
P3 Pt1 Ag1 101.88(11) . . ?
P1 Pt1 Ag1 84.88(11) . . ?
C21 Pt1 Ag2 52.2(5) . . ?
C11 Pt1 Ag2 117.9(4) . . ?
P3 Pt1 Ag2 90.02(11) . . ?
P1 Pt1 Ag2 93.67(11) . . ?
Ag1 Pt1 Ag2 69.67(4) . . ?
C21 Pt1 Pt2 99.0(5) . . ?
C11 Pt1 Pt2 90.6(4) . . ?
P3 Pt1 Pt2 86.93(11) . . ?
P1 Pt1 Pt2 87.02(10) . . ?
Ag1 Pt1 Pt2 139.12(4) . . ?
Ag2 Pt1 Pt2 150.96(4) . . ?
C31 Pt2 C41 169.6(6) . . ?
C31 Pt2 P4 92.4(4) . . ?
C41 Pt2 P4 86.7(4) . . ?
C31 Pt2 P2 89.5(4) . . ?
C41 Pt2 P2 92.5(4) . . ?
P4 Pt2 P2 174.06(15) . . ?
C31 Pt2 Ag4 117.4(4) . . ?
C41 Pt2 Ag4 52.8(4) . . ?
P4 Pt2 Ag4 100.93(11) . . ?
P2 Pt2 Ag4 83.16(11) . . ?
C31 Pt2 Ag3 51.8(4) . . ?
C41 Pt2 Ag3 117.8(4) . . ?
P4 Pt2 Ag3 87.19(11) . . ?
P2 Pt2 Ag3 98.38(12) . . ?
Ag4 Pt2 Ag3 67.99(4) . . ?
C31 Pt2 Pt1 97.6(4) . . ?
C41 Pt2 Pt1 92.8(4) . . ?
P4 Pt2 Pt1 86.86(11) . . ?
P2 Pt2 Pt1 87.31(11) . . ?
Ag4 Pt2 Pt1 143.50(4) . . ?
Ag3 Pt2 Pt1 148.47(4) . . ?
C11 Ag1 P6 170.5(5) . . ?
C11 Ag1 C12 27.9(6) . . ?
P6 Ag1 C12 146.8(5) . . ?
C11 Ag1 Pt1 44.3(5) . . ?
P6 Ag1 Pt1 138.60(13) . . ?
C12 Ag1 Pt1 72.2(4) . . ?
C11 Ag1 Ag2 97.7(5) . . ?
P6 Ag1 Ag2 83.35(13) . . ?
C12 Ag1 Ag2 123.5(4) . . ?
Pt1 Ag1 Ag2 55.50(4) . . ?
C21 Ag2 P5 177.5(6) . . ?
C21 Ag2 C22 29.1(6) . . ?
P5 Ag2 C22 152.2(4) . . ?
C21 Ag2 Pt1 42.1(5) . . ?
P5 Ag2 Pt1 136.60(14) . . ?
C22 Ag2 Pt1 71.2(4) . . ?
C21 Ag2 Ag1 95.8(5) . . ?
P5 Ag2 Ag1 83.41(13) . . ?
C22 Ag2 Ag1 123.9(4) . . ?
Pt1 Ag2 Ag1 54.83(4) . . ?
C31 Ag3 P7 174.0(4) . . ?
C31 Ag3 C32 28.7(5) . . ?
P7 Ag3 C32 147.2(5) . . ?
C31 Ag3 Pt2 42.6(4) . . ?
P7 Ag3 Pt2 140.71(14) . . ?
C32 Ag3 Pt2 71.3(4) . . ?
C31 Ag3 Ag4 96.5(4) . . ?
P7 Ag3 Ag4 85.73(13) . . ?
C32 Ag3 Ag4 123.6(4) . . ?
Pt2 Ag3 Ag4 55.50(4) . . ?
C41 Ag4 P8 169.2(4) . . ?
C41 Ag4 C42 27.8(5) . . ?
P8 Ag4 C42 144.9(4) . . ?
C41 Ag4 Pt2 43.1(4) . . ?
P8 Ag4 Pt2 141.37(14) . . ?
C42 Ag4 Pt2 70.9(4) . . ?
C41 Ag4 Ag3 97.6(4) . . ?
P8 Ag4 Ag3 84.98(13) . . ?
C42 Ag4 Ag3 123.1(4) . . ?
Pt2 Ag4 Ag3 56.51(4) . . ?
N1 P1 C121 103.4(8) . . ?
N1 P1 C111 105.9(7) . . ?
C121 P1 C111 101.1(8) . . ?
N1 P1 Pt1 114.1(5) . . ?
C121 P1 Pt1 112.0(5) . . ?
C111 P1 Pt1 118.5(6) . . ?
N1 P2 C131 106.1(8) . . ?
N1 P2 C141 101.8(7) . . ?
C131 P2 C141 102.5(8) . . ?
N1 P2 Pt2 116.0(5) . . ?
C131 P2 Pt2 114.8(6) . . ?
C141 P2 Pt2 114.1(5) . . ?
N2 P3 C161 106.4(8) . . ?
N2 P3 C151 107.0(8) . . ?
C161 P3 C151 101.1(8) . . ?
N2 P3 Pt1 114.8(5) . . ?
C161 P3 Pt1 114.1(6) . . ?
C151 P3 Pt1 112.3(5) . . ?
N2 P4 C181 104.9(8) . . ?
N2 P4 C171 107.1(8) . . ?
C181 P4 C171 102.8(8) . . ?
N2 P4 Pt2 114.3(5) . . ?
C181 P4 Pt2 113.2(6) . . ?
C171 P4 Pt2 113.6(5) . . ?
N3 P5 C201 108.5(7) . . ?
N3 P5 C191 103.9(8) . . ?
C201 P5 C191 97.8(6) . . ?
N3 P5 Ag2 120.6(6) . . ?
C201 P5 Ag2 109.2(4) . . ?
C191 P5 Ag2 114.5(5) . . ?
N3 P6 C211 105.4(7) . . ?
N3 P6 C221 109.0(7) . . ?
C211 P6 C221 100.7(4) . . ?
N3 P6 Ag1 117.1(6) . . ?
C211 P6 Ag1 108.9(3) . . ?
C221 P6 Ag1 114.1(3) . . ?
N4 P7 C241 107.6(7) . . ?
N4 P7 C231 106.3(7) . . ?
C241 P7 C231 103.9(5) . . ?
N4 P7 Ag3 119.9(7) . . ?
C241 P7 Ag3 107.6(4) . . ?
C231 P7 Ag3 110.5(3) . . ?
N4 P8 C261 107.1(7) . . ?
N4 P8 C251 105.6(7) . . ?
C261 P8 C251 104.2(4) . . ?
N4 P8 Ag4 120.3(7) . . ?
C261 P8 Ag4 105.4(4) . . ?
C251 P8 Ag4 113.0(3) . . ?
P2 N1 P1 129.1(9) . . ?
P4 N2 P3 133.2(9) . . ?
P5 N3 P6 126.8(10) . . ?
P8 N4 P7 127.3(11) . . ?
Cl2 C01 Cl1 110.4(4) . . ?
Cl4 C02 Cl3 110.5(4) . . ?
Cl5 C03 Cl6 110.4(5) . . ?
Cl8 C04 Cl7 110.2(5) . . ?
Cl9 C05 Cl10 109.9(4) . . ?
C12 C11 Pt1 173.7(16) . . ?
C12 C11 Ag1 90.8(13) . . ?
Pt1 C11 Ag1 84.4(6) . . ?
C11 C12 C13 173(2) . . ?
C11 C12 Ag1 61.2(11) . . ?
C13 C12 Ag1 125.7(14) . . ?
C18 C13 C12 123(2) . . ?
C18 C13 C14 115.3(18) . . ?
C12 C13 C14 121.9(19) . . ?
C15 C14 C13 120(2) . . ?
C14 C15 C16 121(2) . . ?
C17 C16 C15 119(2) . . ?
C17 C16 C19 124(3) . . ?
C15 C16 C19 118(3) . . ?
C18 C17 C16 119(2) . . ?
C17 C18 C13 125(2) . . ?
C22 C21 Pt1 172.1(15) . . ?
C22 C21 Ag2 86.8(12) . . ?
Pt1 C21 Ag2 85.7(7) . . ?
C21 C22 C23 172.2(19) . . ?
C21 C22 Ag2 64.1(10) . . ?
C23 C22 Ag2 122.9(13) . . ?
C24 C23 C28 113(2) . . ?
C24 C23 C22 123.0(19) . . ?
C28 C23 C22 123.7(19) . . ?
C23 C24 C25 123(3) . . ?
C26 C25 C24 121(3) . . ?
C27 C26 C25 115(3) . . ?
C27 C26 C29 121(3) . . ?
C25 C26 C29 124(3) . . ?
C26 C27 C28 126(3) . . ?
C23 C28 C27 120(3) . . ?
C32 C31 Pt2 170.7(14) . . ?
C32 C31 Ag3 85.6(11) . . ?
Pt2 C31 Ag3 85.6(6) . . ?
C31 C32 C33 176.5(19) . . ?
C31 C32 Ag3 65.7(10) . . ?
C33 C32 Ag3 115.9(12) . . ?
C38 C33 C34 114(2) . . ?
C38 C33 C32 120(2) . . ?
C34 C33 C32 126(2) . . ?
C33 C34 C35 121(3) . . ?
C34 C35 C36 119(3) . . ?
C37 C36 C35 120(3) . . ?
C37 C36 C39 121(3) . . ?
C35 C36 C39 119(3) . . ?
C36 C37 C38 119(3) . . ?
C37 C38 C33 126(3) . . ?
C42 C41 Pt2 172.6(14) . . ?
C42 C41 Ag4 90.5(12) . . ?
Pt2 C41 Ag4 84.1(5) . . ?
C41 C42 C43 173.0(18) . . ?
C41 C42 Ag4 61.7(10) . . ?
C43 C42 Ag4 125.2(12) . . ?
C44 C43 C48 117.2(19) . . ?
C44 C43 C42 121.7(19) . . ?
C48 C43 C42 121.2(18) . . ?
C43 C44 C45 121(2) . . ?
C44 C45 C46 121(2) . . ?
C47 C46 C45 117(2) . . ?
C47 C46 C49 121(3) . . ?
C45 C46 C49 122(3) . . ?
C46 C47 C48 122(2) . . ?
C43 C48 C47 122(2) . . ?
C112 C111 C116 117.0(18) . . ?
C112 C111 P1 125.0(15) . . ?
C116 C111 P1 117.2(14) . . ?
C111 C112 C113 123(2) . . ?
C114 C113 C112 119(2) . . ?
C113 C114 C115 122(2) . . ?
C116 C115 C114 118(2) . . ?
C115 C116 C111 122(2) . . ?
C122 C121 C126 117.7(16) . . ?
C122 C121 P1 120.9(13) . . ?
C126 C121 P1 121.3(14) . . ?
C123 C122 C121 119.6(18) . . ?
C124 C123 C122 122(2) . . ?
C123 C124 C125 119(2) . . ?
C124 C125 C126 122(2) . . ?
C125 C126 C121 119.8(19) . . ?
C132 C131 C136 116.6(18) . . ?
C132 C131 P2 118.5(14) . . ?
C136 C131 P2 124.8(15) . . ?
C131 C132 C133 119(2) . . ?
C134 C133 C132 123(2) . . ?
C135 C134 C133 118(2) . . ?
C134 C135 C136 122(2) . . ?
C135 C136 C131 122(2) . . ?
C142 C141 C146 118.0(17) . . ?
C142 C141 P2 116.2(12) . . ?
C146 C141 P2 125.7(16) . . ?
C143 C142 C141 123(2) . . ?
C142 C143 C144 118(2) . . ?
C145 C144 C143 122(2) . . ?
C144 C145 C146 121(2) . . ?
C145 C146 C141 118(2) . . ?
C156 C151 C152 117.5(16) . . ?
C156 C151 P3 125.4(14) . . ?
C152 C151 P3 117.1(14) . . ?
C153 C152 C151 121.6(19) . . ?
C152 C153 C154 120(2) . . ?
C155 C154 C153 120(2) . . ?
C154 C155 C156 121(2) . . ?
C155 C156 C151 120.4(19) . . ?
C162 C161 C166 117.3(17) . . ?
C162 C161 P3 120.4(14) . . ?
C166 C161 P3 122.1(13) . . ?
C163 C162 C161 121(2) . . ?
C164 C163 C162 119(2) . . ?
C163 C164 C165 122(2) . . ?
C164 C165 C166 119(2) . . ?
C165 C166 C161 121.2(19) . . ?
C172 C171 C176 116.8(17) . . ?
C172 C171 P4 118.1(14) . . ?
C176 C171 P4 125.1(14) . . ?
C173 C172 C171 123.0(19) . . ?
C172 C173 C174 119(2) . . ?
C175 C174 C173 119(2) . . ?
C174 C175 C176 122(2) . . ?
C175 C176 C171 120.5(19) . . ?
C186 C181 C182 118.9(18) . . ?
C186 C181 P4 123.8(14) . . ?
C182 C181 P4 117.2(15) . . ?
C183 C182 C181 119(2) . . ?
C184 C183 C182 121(2) . . ?
C185 C184 C183 120(2) . . ?
C184 C185 C186 121(2) . . ?
C181 C186 C185 120.0(19) . . ?
C192 C191 C196 120.0 . . ?
C192 C191 P5 120.2(10) . . ?
C196 C191 P5 119.7(10) . . ?
C191 C192 C193 120.0 . . ?
C192 C193 C194 120.0 . . ?
C195 C194 C193 120.0 . . ?
C194 C195 C196 120.0 . . ?
C195 C196 C191 120.0 . . ?
C202 C201 C206 120.0 . . ?
C202 C201 P5 124.1(3) . . ?
C206 C201 P5 115.7(3) . . ?
C203 C202 C201 120.0 . . ?
C202 C203 C204 120.0 . . ?
C205 C204 C203 120.0 . . ?
C206 C205 C204 120.0 . . ?
C205 C206 C201 120.0 . . ?
C212 C211 C216 120.0 . . ?
C212 C211 P6 118.6(2) . . ?
C216 C211 P6 121.3(2) . . ?
C211 C212 C213 120.0 . . ?
C214 C213 C212 120.0 . . ?
C213 C214 C215 120.0 . . ?
C214 C215 C216 120.0 . . ?
C215 C216 C211 120.0 . . ?
C222 C221 C226 120.0 . . ?
C222 C221 P6 122.1(2) . . ?
C226 C221 P6 117.9(2) . . ?
C223 C222 C221 120.0 . . ?
C222 C223 C224 120.0 . . ?
C225 C224 C223 120.0 . . ?
C224 C225 C226 120.0 . . ?
C225 C226 C221 120.0 . . ?
C232 C231 C236 120.0 . . ?
C232 C231 P7 117.4(4) . . ?
C236 C231 P7 122.6(4) . . ?
C233 C232 C231 120.0 . . ?
C232 C233 C234 120.0 . . ?
C235 C234 C233 120.0 . . ?
C234 C235 C236 120.0 . . ?
C235 C236 C231 120.0 . . ?
C242 C241 C246 120.0 . . ?
C242 C241 P7 121.8(3) . . ?
C246 C241 P7 118.2(3) . . ?
C241 C242 C243 120.0 . . ?
C244 C243 C242 120.0 . . ?
C243 C244 C245 120.0 . . ?
C246 C245 C244 120.0 . . ?
C245 C246 C241 120.0 . . ?
C252 C251 C256 120.0 . . ?
C252 C251 P8 118.0(3) . . ?
C256 C251 P8 122.0(3) . . ?
C251 C252 C253 120.0 . . ?
C254 C253 C252 120.0 . . ?
C253 C254 C255 120.0 . . ?
C254 C255 C256 120.0 . . ?
C255 C256 C251 120.0 . . ?
C262 C261 C266 120.0 . . ?
C262 C261 P8 122.4(3) . . ?
C266 C261 P8 117.5(3) . . ?
C263 C262 C261 120.0 . . ?
C262 C263 C264 120.0 . . ?
C265 C264 C263 120.0 . . ?
C264 C265 C266 120.0 . . ?
C265 C266 C261 120.0 . . ?

loop_
_geom_bond_atom_site_label_1
_geom_bond_atom_site_label_2
_geom_bond_distance
_geom_bond_site_symmetry_2
_geom_bond_publ_flag
Pt1 C21 1.97(2) . ?
Pt1 C11 2.04(2) . ?
Pt1 P3 2.346(4) . ?
Pt1 P1 2.360(4) . ?
Pt1 Ag1 2.9027(15) . ?
Pt1 Ag2 2.9265(16) . ?
Pt1 Pt2 3.1116(9) . ?
Pt2 C31 1.975(15) . ?
Pt2 C41 1.977(15) . ?
Pt2 P4 2.357(4) . ?
Pt2 P2 2.368(4) . ?
Pt2 Ag4 2.8762(15) . ?
Pt2 Ag3 2.9106(15) . ?
Ag1 C11 2.276(16) . ?
Ag1 P6 2.375(5) . ?
Ag1 C12 2.595(18) . ?
Ag1 Ag2 3.330(2) . ?
Ag2 C21 2.320(17) . ?
Ag2 P5 2.398(5) . ?
Ag2 C22 2.575(16) . ?
Ag3 C31 2.294(15) . ?
Ag3 P7 2.375(5) . ?
Ag3 C32 2.509(16) . ?
Ag3 Ag4 3.236(2) . ?
Ag4 C41 2.302(15) . ?
Ag4 P8 2.387(5) . ?
Ag4 C42 2.614(17) . ?
Cl1 C01 1.763(5) . ?
Cl2 C01 1.763(5) . ?
Cl3 C02 1.764(5) . ?
Cl4 C02 1.762(5) . ?
Cl5 C03 1.764(5) . ?
Cl6 C03 1.765(5) . ?
Cl7 C04 1.767(5) . ?
Cl8 C04 1.765(5) . ?
Cl9 C05 1.766(5) . ?
Cl10 C05 1.767(5) . ?
P1 N1 1.626(14) . ?
P1 C121 1.820(16) . ?
P1 C111 1.821(18) . ?
P2 N1 1.613(14) . ?
P2 C131 1.813(19) . ?
P2 C141 1.826(17) . ?
P3 N2 1.607(15) . ?
P3 C161 1.828(17) . ?
P3 C151 1.833(17) . ?
P4 N2 1.575(15) . ?
P4 C181 1.834(18) . ?
P4 C171 1.841(17) . ?
P5 N3 1.574(16) . ?
P5 C201 1.814(9) . ?
P5 C191 1.823(13) . ?
P6 N3 1.635(16) . ?
P6 C211 1.834(8) . ?
P6 C221 1.843(8) . ?
P7 N4 1.611(17) . ?
P7 C241 1.826(10) . ?
P7 C231 1.833(10) . ?
P8 N4 1.602(17) . ?
P8 C261 1.846(9) . ?
P8 C251 1.878(8) . ?
C11 C12 1.22(2) . ?
C12 C13 1.38(3) . ?
C13 C18 1.37(3) . ?
C13 C14 1.42(3) . ?
C14 C15 1.37(3) . ?
C15 C16 1.39(3) . ?
C16 C17 1.37(3) . ?
C16 C19 1.53(3) . ?
C17 C18 1.35(3) . ?
C21 C22 1.26(2) . ?
C22 C23 1.40(2) . ?
C23 C24 1.33(3) . ?
C23 C28 1.37(3) . ?
C24 C25 1.46(4) . ?
C25 C26 1.33(4) . ?
C26 C27 1.25(4) . ?
C26 C29 1.50(3) . ?
C27 C28 1.43(4) . ?
C31 C32 1.21(2) . ?
C32 C33 1.44(3) . ?
C33 C38 1.37(3) . ?
C33 C34 1.37(3) . ?
C34 C35 1.38(4) . ?
C35 C36 1.41(4) . ?
C36 C37 1.29(4) . ?
C36 C39 1.60(4) . ?
C37 C38 1.35(3) . ?
C41 C42 1.22(2) . ?
C42 C43 1.48(3) . ?
C43 C44 1.36(3) . ?
C43 C48 1.36(3) . ?
C44 C45 1.36(3) . ?
C45 C46 1.38(4) . ?
C46 C47 1.34(3) . ?
C46 C49 1.50(3) . ?
C47 C48 1.37(3) . ?
C111 C112 1.36(3) . ?
C111 C116 1.39(2) . ?
C112 C113 1.39(3) . ?
C113 C114 1.32(3) . ?
C114 C115 1.41(3) . ?
C115 C116 1.38(3) . ?
C121 C122 1.39(2) . ?
C121 C126 1.40(2) . ?
C122 C123 1.38(3) . ?
C123 C124 1.34(3) . ?
C124 C125 1.35(3) . ?
C125 C126 1.38(3) . ?
C131 C132 1.39(2) . ?
C131 C136 1.41(3) . ?
C132 C133 1.40(3) . ?
C133 C134 1.37(3) . ?
C134 C135 1.35(3) . ?
C135 C136 1.36(3) . ?
C141 C142 1.39(2) . ?
C141 C146 1.41(2) . ?
C142 C143 1.33(3) . ?
C143 C144 1.41(4) . ?
C144 C145 1.32(4) . ?
C145 C146 1.40(3) . ?
C151 C156 1.38(2) . ?
C151 C152 1.40(3) . ?
C152 C153 1.35(3) . ?
C153 C154 1.37(3) . ?
C154 C155 1.36(3) . ?
C155 C156 1.38(3) . ?
C161 C162 1.40(2) . ?
C161 C166 1.41(2) . ?
C162 C163 1.39(3) . ?
C163 C164 1.36(4) . ?
C164 C165 1.37(3) . ?
C165 C166 1.38(3) . ?
C171 C172 1.37(2) . ?
C171 C176 1.38(2) . ?
C172 C173 1.37(3) . ?
C173 C174 1.38(3) . ?
C174 C175 1.36(3) . ?
C175 C176 1.38(3) . ?
C181 C186 1.40(3) . ?
C181 C182 1.40(3) . ?
C182 C183 1.40(3) . ?
C183 C184 1.38(3) . ?
C184 C185 1.34(3) . ?
C185 C186 1.40(3) . ?
C191 C192 1.3900 . ?
C191 C196 1.3900 . ?
C192 C193 1.3900 . ?
C193 C194 1.3900 . ?
C194 C195 1.3900 . ?
C195 C196 1.3900 . ?
C201 C202 1.3900 . ?
C201 C206 1.3900 . ?
C202 C203 1.3900 . ?
C203 C204 1.3900 . ?
C204 C205 1.3900 . ?
C205 C206 1.3900 . ?
C211 C212 1.3900 . ?
C211 C216 1.3900 . ?
C212 C213 1.3900 . ?
C213 C214 1.3900 . ?
C214 C215 1.3900 . ?
C215 C216 1.3900 . ?
C221 C222 1.3900 . ?
C221 C226 1.3900 . ?
C222 C223 1.3900 . ?
C223 C224 1.3900 . ?
C224 C225 1.3900 . ?
C225 C226 1.3900 . ?
C231 C232 1.3900 . ?
C231 C236 1.3900 . ?
C232 C233 1.3900 . ?
C233 C234 1.3900 . ?
C234 C235 1.3900 . ?
C235 C236 1.3900 . ?
C241 C242 1.3900 . ?
C241 C246 1.3900 . ?
C242 C243 1.3900 . ?
C243 C244 1.3900 . ?
C244 C245 1.3900 . ?
C245 C246 1.3900 . ?
C251 C252 1.3900 . ?
C251 C256 1.3900 . ?
C252 C253 1.3900 . ?
C253 C254 1.3900 . ?
C254 C255 1.3900 . ?
C255 C256 1.3900 . ?
C261 C262 1.3900 . ?
C261 C266 1.3900 . ?
C262 C263 1.3900 . ?
C263 C264 1.3900 . ?
C264 C265 1.3900 . ?
C265 C266 1.3900 . ?
